data_7207793
loop_
_publ_author_name
'Basu, Arghya'
'Das, Gopal'

_publ_section_title
;
 Amidothiourea as a potential receptor for organic bases by resonance
 assisted low barrier hydrogen bond formation: Structure and Hirshfeld
 surface analysis
;
_journal_issue 9
_journal_name_full CrystEngComm
_journal_page_first 3306
_journal_paper_doi 10.1039/c2ce06541j
_journal_volume 14
_journal_year 2012
_chemical_formula_sum 'C22 H21 N7 O6 S'
_chemical_formula_weight 511.53
_chemical_name_systematic
;
?
;
_space_group_IT_number 2
_symmetry_cell_setting triclinic
_symmetry_space_group_name_Hall '-P 1'
_symmetry_space_group_name_H-M 'P -1'
_atom_sites_solution_hydrogens geom
_atom_sites_solution_primary direct
_atom_sites_solution_secondary difmap
_audit_creation_method SHELXL-97
_cell_angle_alpha 100.591(4)
_cell_angle_beta 111.361(3)
_cell_angle_gamma 101.380(4)
_cell_formula_units_Z 2
_cell_length_a 9.1908(5)
_cell_length_b 11.6347(6)
_cell_length_c 12.4736(7)
_cell_measurement_reflns_used 2188
_cell_measurement_temperature 298(2)
_cell_measurement_theta_max 19.75
_cell_measurement_theta_min 2.95
_cell_volume 1169.06(12)
_computing_cell_refinement 'Bruker Smart'
_computing_data_collection 'Bruker Smart'
_computing_data_reduction 'Bruker SAINT'
_computing_molecular_graphics 'Bruker SHELXTL'
_computing_publication_material 'Bruker SHELXTL'
_computing_structure_refinement 'SHELXL-97 (Sheldrick, 2008)'
_computing_structure_solution 'SHELXS-97 (Sheldrick, 1990)'
_diffrn_ambient_temperature 298(2)
_diffrn_measured_fraction_theta_full 0.984
_diffrn_measured_fraction_theta_max 0.984
_diffrn_measurement_device_type 'CCD area detector'
_diffrn_measurement_method 'phi and onega scans'
_diffrn_radiation_monochromator graphite
_diffrn_radiation_source 'fine-focus sealed tube'
_diffrn_radiation_type MoK\a
_diffrn_radiation_wavelength 0.71073
_diffrn_reflns_av_R_equivalents 0.0897
_diffrn_reflns_av_sigmaI/netI 0.1614
_diffrn_reflns_limit_h_max 12
_diffrn_reflns_limit_h_min -12
_diffrn_reflns_limit_k_max 15
_diffrn_reflns_limit_k_min -15
_diffrn_reflns_limit_l_max 16
_diffrn_reflns_limit_l_min -16
_diffrn_reflns_number 16139
_diffrn_reflns_theta_full 28.40
_diffrn_reflns_theta_max 28.40
_diffrn_reflns_theta_min 1.83
_exptl_absorpt_coefficient_mu 0.193
_exptl_absorpt_correction_T_max 0.949
_exptl_absorpt_correction_T_min 0.940
_exptl_absorpt_correction_type multi-scan
_exptl_absorpt_process_details 'SADABS (Sheldrick, 1997)'
_exptl_crystal_colour red
_exptl_crystal_density_diffrn 1.453
_exptl_crystal_density_method 'not measured'
_exptl_crystal_description block
_exptl_crystal_F_000 532
_exptl_crystal_size_max 0.32
_exptl_crystal_size_mid 0.29
_exptl_crystal_size_min 0.27
_refine_diff_density_max 0.665
_refine_diff_density_min -0.234
_refine_diff_density_rms 0.048
_refine_ls_extinction_method none
_refine_ls_goodness_of_fit_ref 0.842
_refine_ls_hydrogen_treatment mixed
_refine_ls_matrix_type full
_refine_ls_number_parameters 343
_refine_ls_number_reflns 5664
_refine_ls_number_restraints 0
_refine_ls_restrained_S_all 0.842
_refine_ls_R_factor_all 0.1670
_refine_ls_R_factor_gt 0.0513
_refine_ls_shift/su_max 0.002
_refine_ls_shift/su_mean 0.000
_refine_ls_structure_factor_coef Fsqd
_refine_ls_weighting_details 'calc w=1/[\s^2^(Fo^2^)+(0.0549P)^2^+0.0000P] where P=(Fo^2^+2Fc^2^)/3'
_refine_ls_weighting_scheme calc
_refine_ls_wR_factor_gt 0.1182
_refine_ls_wR_factor_ref 0.1406
_reflns_number_gt 5752
_reflns_number_total 5875
_reflns_threshold_expression >2\s(I)
_cod_data_source_file c2ce06541j.txt
_cod_data_source_block Complex1
_cod_depositor_comments
;
The following automatic conversions were performed:

'_symmetry_cell_setting' value 'Triclinic' changed to 'triclinic'
according to /home/saulius/struct/CIF-dictionaries/cif_core.dic
dictionary named 'cif_core.dic' version 2.4.1 from
2010-06-29.

'_exptl_absorpt_correction_type' value 'Multi-scan'
changed to 'multi-scan' according to
/home/saulius/struct/CIF-dictionaries/cif_core.dic dictionary named
'cif_core.dic' version 2.4.1 from 2010-06-29.

Automatic conversion script
Id: cif_fix_values 1715 2011-07-08 13:25:40Z adriana 
;
_cod_original_cell_volume 1169.06(11)
_cod_original_sg_symbol_H-M 'P-1 '
_cod_database_code 7207793

loop_
_symmetry_equiv_pos_as_xyz
'x, y, z'
'-x, -y, -z'

loop_
_atom_site_label
_atom_site_type_symbol
_atom_site_fract_x
_atom_site_fract_y
_atom_site_fract_z
_atom_site_U_iso_or_equiv
_atom_site_adp_type
_atom_site_occupancy
_atom_site_symmetry_multiplicity
_atom_site_calc_flag
_atom_site_refinement_flags
S1 S 0.33901(11) 0.04629(8) 0.06671(7) 0.0651(3) Uani 1 1 d .
C9 C 0.5334(3) 0.2125(3) 0.4907(3) 0.0390(8) Uani 1 1 d .
C1 C 0.4670(3) 0.1811(3) 0.3628(3) 0.0424(8) Uani 1 1 d .
C2 C 0.3654(4) 0.2413(3) 0.3022(3) 0.0551(9) Uani 1 1 d D
H2 H 0.3239 0.2213 0.2189 0.066 Uiso 1 1 calc RD
C8 C 0.6373(3) 0.1553(3) 0.5614(3) 0.0474(9) Uani 1 1 d D
H8 H 0.6637 0.0912 0.5235 0.057 Uiso 1 1 calc RD
C10 C 0.4921(4) 0.3087(3) 0.5514(3) 0.0453(8) Uani 1 1 d .
C3 C 0.3234(4) 0.3330(3) 0.3646(4) 0.0604(10) Uani 1 1 d D
H3 H 0.2511 0.3711 0.3222 0.073 Uiso 1 1 calc RD
C6 C 0.6618(4) 0.2873(3) 0.7428(3) 0.0645(10) Uani 1 1 d D
H6 H 0.7052 0.3121 0.8261 0.077 Uiso 1 1 calc RD
C7 C 0.7005(4) 0.1907(3) 0.6838(3) 0.0576(10) Uani 1 1 d D
H7 H 0.7689 0.1511 0.7279 0.069 Uiso 1 1 calc RD
C4 C 0.3867(4) 0.3666(3) 0.4855(3) 0.0568(10) Uani 1 1 d D
H4 H 0.3597 0.4290 0.5254 0.068 Uiso 1 1 calc RD
C5 C 0.5617(4) 0.3441(3) 0.6787(3) 0.0611(10) Uani 1 1 d D
H5 H 0.5375 0.4081 0.7190 0.073 Uiso 1 1 calc RD
C12 C 0.7187(3) -0.1663(3) 0.2563(3) 0.0399(8) Uani 1 1 d .
C13 C 0.8336(3) -0.1924(3) 0.3635(3) 0.0395(8) Uani 1 1 d .
C17 C 1.0081(4) -0.3105(3) 0.4476(3) 0.0464(8) Uani 1 1 d .
C18 C 0.9044(3) -0.2843(3) 0.3481(3) 0.0443(8) Uani 1 1 d D
H18 H 0.8831 -0.3288 0.2713 0.053 Uiso 1 1 calc RD
C11 C 0.4769(3) 0.0298(3) 0.1921(3) 0.0421(8) Uani 1 1 d .
C14 C 0.8682(3) -0.1277(3) 0.4803(3) 0.0416(8) Uani 1 1 d D
H14 H 0.8221 -0.0650 0.4930 0.050 Uiso 1 1 calc RD
C15 C 0.9704(4) -0.1570(3) 0.5761(3) 0.0429(8) Uani 1 1 d .
C16 C 1.0425(3) -0.2477(3) 0.5628(3) 0.0494(9) Uani 1 1 d D
H16 H 1.1118 -0.2660 0.6287 0.059 Uiso 1 1 calc RD
N3 N 0.6668(3) -0.0725(2) 0.28270(19) 0.0436(7) Uani 1 1 d .
N2 N 0.5559(3) -0.0541(2) 0.1809(2) 0.0479(7) Uani 1 1 d D
N1 N 0.5180(3) 0.0902(2) 0.3076(2) 0.0493(7) Uani 1 1 d D
N4 N 0.9985(4) -0.0911(3) 0.6966(3) 0.0594(8) Uani 1 1 d .
N5 N 1.0811(4) -0.4111(3) 0.4276(3) 0.0627(9) Uani 1 1 d .
O1 O 0.6791(2) -0.23471(18) 0.15167(17) 0.0522(6) Uani 1 1 d .
O3 O 1.0783(3) -0.1243(2) 0.7808(2) 0.0895(9) Uani 1 1 d .
O4 O 1.1741(3) -0.4301(2) 0.5182(2) 0.0831(8) Uani 1 1 d .
O2 O 0.9421(3) -0.0055(2) 0.70852(19) 0.0723(8) Uani 1 1 d .
O5 O 1.0448(3) -0.4687(2) 0.3255(3) 0.0879(9) Uani 1 1 d .
N7 N 1.0531(4) 0.7661(5) 0.9780(3) 0.0867(12) Uani 1 1 d D
H7N H 1.1333 0.8042 0.9659 0.104 Uiso 1 1 calc RD
C19 C 0.9835(6) 0.8176(4) 1.0390(3) 0.0676(11) Uani 1 1 d D
H19 H 1.0111 0.9009 1.0749 0.081 Uiso 1 1 calc RD
C21 C 0.8644(5) 0.6247(4) 0.9786(4) 0.0768(12) Uani 1 1 d D
H21 H 0.7938 0.5494 0.9662 0.092 Uiso 1 1 calc RD
N6 N 0.8690(4) 0.7339(3) 1.0417(2) 0.0549(8) Uani 1 1 d D
C20 C 0.9819(7) 0.6448(6) 0.9364(4) 0.0926(16) Uani 1 1 d D
O6 O 0.3641(4) 0.6362(4) 0.9776(3) 0.1602(16) Uani 1 1 d .
H6O H 0.4461 0.6265 1.0259 0.240 Uiso 1 1 calc R
C22 C 0.3722(6) 0.6227(6) 0.8684(4) 0.195(3) Uani 1 1 d D
H22A H 0.3648 0.6957 0.8440 0.293 Uiso 1 1 calc RD
H22B H 0.2836 0.5548 0.8099 0.293 Uiso 1 1 calc RD
H22C H 0.4740 0.6082 0.8749 0.293 Uiso 1 1 calc RD
H1N H 0.597(3) 0.056(2) 0.354(2) 0.051(9) Uiso 1 1 d D
H2N H 0.562(5) -0.098(3) 0.106(2) 0.139(17) Uiso 1 1 d D
H20 H 1.005(5) 0.572(3) 0.890(4) 0.17(2) Uiso 1 1 d D
H6N H 0.793(4) 0.744(3) 1.086(3) 0.131(16) Uiso 1 1 d D

loop_
_atom_site_aniso_label
_atom_site_aniso_U_11
_atom_site_aniso_U_22
_atom_site_aniso_U_33
_atom_site_aniso_U_23
_atom_site_aniso_U_13
_atom_site_aniso_U_12
S1 0.0630(6) 0.0877(8) 0.0425(5) 0.0251(5) 0.0086(4) 0.0369(5)
C9 0.0381(19) 0.034(2) 0.0423(19) 0.0086(16) 0.0153(15) 0.0097(16)
C1 0.041(2) 0.040(2) 0.044(2) 0.0097(17) 0.0141(16) 0.0172(17)
C2 0.054(2) 0.051(2) 0.054(2) 0.0154(19) 0.0124(18) 0.0217(19)
C8 0.051(2) 0.051(2) 0.040(2) 0.0087(17) 0.0155(16) 0.0223(17)
C10 0.041(2) 0.043(2) 0.055(2) 0.0124(19) 0.0231(18) 0.0109(17)
C3 0.055(2) 0.056(3) 0.075(3) 0.024(2) 0.022(2) 0.028(2)
C6 0.069(3) 0.071(3) 0.045(2) 0.004(2) 0.022(2) 0.016(2)
C7 0.059(2) 0.068(3) 0.045(2) 0.016(2) 0.0175(18) 0.026(2)
C4 0.056(2) 0.040(2) 0.081(3) 0.015(2) 0.034(2) 0.0174(19)
C5 0.066(3) 0.053(3) 0.063(3) 0.005(2) 0.033(2) 0.016(2)
C12 0.0403(19) 0.043(2) 0.037(2) 0.0098(17) 0.0164(16) 0.0138(17)
C13 0.0394(19) 0.040(2) 0.0376(19) 0.0093(16) 0.0134(15) 0.0140(16)
C17 0.041(2) 0.039(2) 0.065(2) 0.0233(19) 0.0223(18) 0.0150(17)
C18 0.045(2) 0.044(2) 0.0435(19) 0.0133(17) 0.0162(16) 0.0143(17)
C11 0.046(2) 0.044(2) 0.0357(19) 0.0157(17) 0.0130(16) 0.0140(17)
C14 0.043(2) 0.038(2) 0.041(2) 0.0108(16) 0.0138(16) 0.0129(16)
C15 0.043(2) 0.043(2) 0.036(2) 0.0118(17) 0.0104(16) 0.0073(17)
C16 0.042(2) 0.054(2) 0.046(2) 0.0246(19) 0.0087(16) 0.0114(18)
N3 0.0467(17) 0.0513(18) 0.0288(14) 0.0125(13) 0.0067(12) 0.0219(14)
N2 0.0528(18) 0.059(2) 0.0361(16) 0.0168(15) 0.0141(14) 0.0309(16)
N1 0.0563(19) 0.0535(19) 0.0369(16) 0.0128(15) 0.0100(14) 0.0315(16)
N4 0.062(2) 0.065(2) 0.0376(19) 0.0117(19) 0.0137(16) 0.0054(18)
N5 0.049(2) 0.053(2) 0.096(3) 0.032(2) 0.031(2) 0.0248(17)
O1 0.0610(15) 0.0600(16) 0.0337(13) 0.0038(11) 0.0176(11) 0.0263(12)
O3 0.101(2) 0.108(2) 0.0388(14) 0.0316(15) 0.0051(14) 0.0206(17)
O4 0.0654(18) 0.0872(19) 0.113(2) 0.0553(17) 0.0308(16) 0.0445(15)
O2 0.0827(19) 0.081(2) 0.0468(15) 0.0046(14) 0.0265(13) 0.0221(16)
O5 0.106(2) 0.070(2) 0.099(2) 0.0146(17) 0.0482(19) 0.0499(16)
N7 0.069(3) 0.149(4) 0.067(2) 0.052(3) 0.038(2) 0.045(3)
C19 0.073(3) 0.075(3) 0.052(3) 0.022(2) 0.013(2) 0.033(3)
C21 0.083(3) 0.071(3) 0.066(3) 0.008(2) 0.020(2) 0.032(3)
N6 0.060(2) 0.064(2) 0.0450(18) 0.0164(18) 0.0208(17) 0.028(2)
C20 0.108(4) 0.111(5) 0.063(3) 0.005(3) 0.035(3) 0.062(4)
O6 0.100(3) 0.215(4) 0.102(3) -0.019(3) 0.040(2) -0.029(3)
C22 0.139(5) 0.280(7) 0.067(3) -0.024(4) 0.044(3) -0.084(5)

loop_
_atom_type_symbol
_atom_type_description
_atom_type_scat_dispersion_real
_atom_type_scat_dispersion_imag
_atom_type_scat_source
C C 0.0033 0.0016 'International Tables Vol C Tables 4.2.6.8 and 6.1.1.4'
H H 0.0000 0.0000 'International Tables Vol C Tables 4.2.6.8 and 6.1.1.4'
N N 0.0061 0.0033 'International Tables Vol C Tables 4.2.6.8 and 6.1.1.4'
O O 0.0106 0.0060 'International Tables Vol C Tables 4.2.6.8 and 6.1.1.4'
S S 0.1246 0.1234 'International Tables Vol C Tables 4.2.6.8 and 6.1.1.4'

loop_
_geom_angle_atom_site_label_1
_geom_angle_atom_site_label_2
_geom_angle_atom_site_label_3
_geom_angle
C8 C9 C10 117.6(3)
C8 C9 C1 124.6(3)
C10 C9 C1 117.8(3)
C2 C1 N1 124.2(3)
C2 C1 C9 120.1(3)
N1 C1 C9 115.7(3)
C1 C2 C3 120.5(3)
C7 C8 C9 122.2(3)
C4 C10 C5 121.5(3)
C4 C10 C9 119.9(3)
C5 C10 C9 118.6(3)
C4 C3 C2 120.8(3)
C5 C6 C7 120.1(3)
C8 C7 C6 119.7(3)
C3 C4 C10 120.8(3)
C6 C5 C10 121.8(3)
O1 C12 N3 126.6(3)
O1 C12 C13 119.6(3)
N3 C12 C13 113.9(3)
C18 C13 C14 118.5(3)
C18 C13 C12 119.8(3)
C14 C13 C12 121.7(3)
C16 C17 C18 122.1(3)
C16 C17 N5 119.5(3)
C18 C17 N5 118.4(3)
C13 C18 C17 119.9(3)
N2 C11 N1 113.5(3)
N2 C11 S1 118.7(2)
N1 C11 S1 127.8(3)
C15 C14 C13 119.8(3)
C16 C15 C14 122.7(3)
C16 C15 N4 118.9(3)
C14 C15 N4 118.3(3)
C15 C16 C17 117.1(3)
C12 N3 N2 112.0(2)
C11 N2 N3 120.1(3)
C11 N1 C1 134.1(3)
O2 N4 O3 123.2(3)
O2 N4 C15 118.7(3)
O3 N4 C15 118.1(3)
O5 N5 O4 124.9(3)
O5 N5 C17 118.7(3)
O4 N5 C17 116.4(3)
C19 N7 C20 110.4(4)
N7 C19 N6 109.0(4)
N6 C21 C20 107.6(4)
C19 N6 C21 108.2(3)
N7 C20 C21 104.8(4)

loop_
_geom_bond_atom_site_label_1
_geom_bond_atom_site_label_2
_geom_bond_distance
S1 C11 1.689(3)
C9 C8 1.410(4)
C9 C10 1.426(4)
C9 C1 1.429(4)
C1 C2 1.369(4)
C1 N1 1.405(3)
C2 C3 1.404(4)
C8 C7 1.366(4)
C10 C4 1.396(4)
C10 C5 1.420(4)
C3 C4 1.348(4)
C6 C5 1.349(4)
C6 C7 1.406(4)
C12 O1 1.275(3)
C12 N3 1.310(3)
C12 C13 1.498(4)
C13 C18 1.377(4)
C13 C14 1.398(3)
C17 C16 1.374(4)
C17 C18 1.390(4)
C17 N5 1.486(4)
C11 N2 1.343(4)
C11 N1 1.356(3)
C14 C15 1.373(4)
C15 C16 1.368(4)
C15 N4 1.460(4)
N3 N2 1.392(3)
N4 O2 1.219(3)
N4 O3 1.222(3)
N5 O5 1.214(3)
N5 O4 1.232(3)
N7 C19 1.297(4)
N7 C20 1.345(5)
C19 N6 1.300(4)
C21 N6 1.350(4)
C21 C20 1.364(5)
O6 C22 1.373(5)
